data_2010511
loop_
_publ_author_name
'Friedrichs, Steffi'
'Jones, Peter G.'

_publ_section_title
;
 Polysulfonylamines. CXX. Bis(tetrahydrothiophene-<i>S</i>)gold(I)
 benzene-1,2-disulfonimidate
;
_journal_issue 1
_journal_name_full 'Acta Crystallographica Section C'
_journal_page_first 56
_journal_page_last 57
_journal_paper_doi 10.1107/S0108270199013086
_journal_volume 56
_journal_year 2000
_chemical_formula_iupac '[Au (C4 H8 S1)2] (C6 H4 N O4 S2)'
_chemical_formula_moiety 'C8 H16 Au S2 1+, C6 H4 N O4 S2 -'
_chemical_formula_sum 'C14 H20 Au N O4 S4'
_chemical_formula_weight 591.52
_chemical_name_systematic
;
 Bis(tetrahydrothiophene)gold(I) (ortho-benzodisulfonyl)amide
;
_space_group_IT_number 15
_symmetry_cell_setting monoclinic
_symmetry_space_group_name_Hall '-C 2yc'
_symmetry_space_group_name_H-M 'C 1 2/c 1'
_audit_creation_method SHELXL-97
_cell_angle_alpha 90.00
_cell_angle_beta 115.992(10)
_cell_angle_gamma 90.00
_cell_formula_units_Z 4
_cell_length_a 10.6943(16)
_cell_length_b 11.7250(18)
_cell_length_c 16.374(3)
_cell_measurement_reflns_used 53
_cell_measurement_temperature 173(2)
_cell_measurement_theta_max 11.35
_cell_measurement_theta_min 2.75
_cell_volume 1845.5(5)
_computing_cell_refinement XSCANS
_computing_data_collection 'XSCANS (Fait, 1991)'
_computing_data_reduction XSCANS
_computing_molecular_graphics 'XP (Siemens, 1994b)'
_computing_publication_material SHELXL97
_computing_structure_refinement 'SHELXL97 (Sheldrick, 1997)'
_computing_structure_solution 'SHELXS97 (Sheldrick, 1990)'
_diffrn_ambient_temperature 173(2)
_diffrn_measured_fraction_theta_full .998
_diffrn_measured_fraction_theta_max .998
_diffrn_measurement_device_type 'Siemens P4'
_diffrn_measurement_method \w
_diffrn_radiation_monochromator graphite
_diffrn_radiation_source 'fine-focus sealed tube'
_diffrn_radiation_type MoK\a
_diffrn_radiation_wavelength .71073
_diffrn_reflns_av_R_equivalents .039
_diffrn_reflns_av_sigmaI/netI .0652
_diffrn_reflns_limit_h_max 12
_diffrn_reflns_limit_h_min -11
_diffrn_reflns_limit_k_max 13
_diffrn_reflns_limit_k_min 0
_diffrn_reflns_limit_l_max 18
_diffrn_reflns_limit_l_min -19
_diffrn_reflns_number 3205
_diffrn_reflns_theta_full 25.00
_diffrn_reflns_theta_max 25
_diffrn_reflns_theta_min 3.17
_diffrn_standards_decay_% 0
_diffrn_standards_interval_count 247
_diffrn_standards_number 3
_exptl_absorpt_coefficient_mu 8.443
_exptl_absorpt_correction_T_max .509
_exptl_absorpt_correction_T_min .382
_exptl_absorpt_correction_type '\y scan'
_exptl_absorpt_process_details '(XEMP; Siemens, 1994a)'
_exptl_crystal_colour colourless
_exptl_crystal_density_diffrn 2.129
_exptl_crystal_density_method 'not measured'
_exptl_crystal_description prism
_exptl_crystal_F_000 1144
_exptl_crystal_size_max .16
_exptl_crystal_size_mid .12
_exptl_crystal_size_min .08
_refine_diff_density_max .51
_refine_diff_density_min -.48
_refine_ls_extinction_method none
_refine_ls_goodness_of_fit_ref .843
_refine_ls_hydrogen_treatment constr
_refine_ls_matrix_type full
_refine_ls_number_parameters 110
_refine_ls_number_reflns 1619
_refine_ls_number_restraints 8
_refine_ls_restrained_S_all .841
_refine_ls_R_factor_all .044
_refine_ls_R_factor_gt .029
_refine_ls_shift/su_max .001
_refine_ls_shift/su_mean .000
_refine_ls_structure_factor_coef Fsqd
_refine_ls_weighting_details 'calc w = 1/[\s^2^(Fo^2^)+(0.0108P)^2^] where P = (Fo^2^+2Fc^2^)/3'
_refine_ls_weighting_scheme calc
_refine_ls_wR_factor_ref .044
_reflns_number_gt 1307
_reflns_number_total 1619
_reflns_threshold_expression I>2\s(I)
_cod_data_source_file bm1354.cif
_cod_data_source_block I
_cod_original_sg_symbol_H-M 'C 2/c'
_cod_database_code 2010511
_cod_database_fobs_code 2010511

loop_
_symmetry_equiv_pos_as_xyz
'x, y, z'
'x, -y, z+1/2'
'x+1/2, y+1/2, z'
'x+1/2, -y+1/2, z+1/2'
'-x, -y, -z'
'-x, y, -z-1/2'
'-x+1/2, -y+1/2, -z'
'-x+1/2, y+1/2, -z-1/2'

loop_
_atom_site_label
_atom_site_fract_x
_atom_site_fract_y
_atom_site_fract_z
_atom_site_U_iso_or_equiv
_atom_site_adp_type
_atom_site_calc_flag
_atom_site_refinement_flags
_atom_site_occupancy
_atom_site_disorder_assembly
_atom_site_disorder_group
_atom_site_type_symbol
Au .5000 .51255(3) .2500 .03008(11) Uani d S 1 . . Au
S1 .46774(14) .50993(14) .10191(8) .0364(3) Uani d . 1 . . S
C11 .3312(7) .6137(5) .0442(5) .044(2) Uani d U 1 . . C
H11A .3396 .6790 .0845 .053 Uiso calc R 1 . . H
H11B .3358 .6424 -.0113 .053 Uiso calc R 1 . . H
C12 .1968(7) .5499(6) .0202(5) .056(2) Uani d U 1 . . C
H12A .1784 .5433 .0743 .067 Uiso calc R 1 . . H
H12B .1181 .5911 -.0279 .067 Uiso calc R 1 . . H
C13 .2121(8) .4342(6) -.0125(5) .068(3) Uani d U 1 . . C
H13A .2016 .4393 -.0756 .082 Uiso calc R 1 . . H
H13B .1388 .3828 -.0123 .082 Uiso calc R 1 . . H
C14 .3542(8) .3869(5) .0491(5) .047(2) Uani d U 1 . . C
H14A .3911 .3414 .0136 .056 Uiso calc R 1 . . H
H14B .3485 .3373 .0963 .056 Uiso calc R 1 . . H
N .5000 .7692(6) .2500 .061(3) Uani d S 1 . . N
S3 .62123(17) .83867(12) .24342(11) .0328(4) Uani d . 1 . . S
O1 .6284(4) .8186(3) .1589(3) .0530(13) Uani d . 1 . . O
O2 .7506(4) .8223(3) .3231(2) .0369(10) Uani d . 1 . . O
C101 .5608(5) .9792(4) .2455(3) .0242(12) Uani d U 1 . . C
C102 .6218(6) 1.0797(4) .2393(4) .0248(13) Uani d U 1 . . C
H102 .7046 1.0794 .2314 .030 Uiso calc R 1 . . H
C103 .5606(6) 1.1811(5) .2448(5) .0315(15) Uani d U 1 . . C
H103 .6022 1.2514 .2414 .038 Uiso calc R 1 . . H

loop_
_atom_site_aniso_label
_atom_site_aniso_U_11
_atom_site_aniso_U_22
_atom_site_aniso_U_33
_atom_site_aniso_U_12
_atom_site_aniso_U_13
_atom_site_aniso_U_23
Au .03038(18) .02679(19) .02541(17) .000 .00517(13) .000
S1 .0418(8) .0326(8) .0296(7) .0023(8) .0108(6) .0022(8)
C11 .069(5) .027(3) .022(4) .008(3) .006(4) .008(3)
C12 .048(4) .065(4) .040(4) .015(3) .006(4) .011(3)
C13 .069(6) .053(4) .053(5) -.019(4) -.001(4) -.006(4)
C14 .072(5) .027(3) .039(5) -.010(3) .021(4) -.004(3)
N .043(6) .019(4) .114(8) .000 .028(5) .000
S3 .0353(10) .0259(8) .0311(9) .0094(7) .0090(8) -.0029(7)
O1 .064(3) .056(3) .028(2) .027(2) .010(2) -.005(2)
O2 .036(2) .040(2) .027(2) .0150(19) .0059(19) -.0012(18)
C101 .022(3) .021(3) .024(3) .002(2) .005(2) -.003(3)
C102 .019(3) .037(3) .024(3) -.001(3) .015(3) .001(3)
C103 .031(4) .024(3) .039(4) -.006(2) .015(3) .001(3)

loop_
_atom_type_symbol
_atom_type_description
_atom_type_scat_dispersion_real
_atom_type_scat_dispersion_imag
_atom_type_scat_source
C C .0033 .0016 'International Tables Vol C Tables 4.2.6.8 and 6.1.1.4'
H H .0000 .0000 'International Tables Vol C Tables 4.2.6.8 and 6.1.1.4'
N N .0061 .0033 'International Tables Vol C Tables 4.2.6.8 and 6.1.1.4'
O O .0106 .0060 'International Tables Vol C Tables 4.2.6.8 and 6.1.1.4'
S S .1246 .1234 'International Tables Vol C Tables 4.2.6.8 and 6.1.1.4'
Au Au -2.0133 8.8022 'International Tables Vol C Tables 4.2.6.8 and 6.1.1.4'

loop_
_geom_angle_atom_site_label_1
_geom_angle_atom_site_label_2
_geom_angle_atom_site_label_3
_geom_angle_site_symmetry_1
_geom_angle_site_symmetry_3
_geom_angle
S1 Au S1 6_656 . 178.47(9)
S1 Au N 6_656 . 90.77(4)
S1 Au N . . 90.77(4)
C11 S1 C14 . . 93.8(3)
C11 S1 Au . . 104.8(2)
C14 S1 Au . . 105.6(3)
C12 C11 S1 . . 105.1(4)
C13 C12 C11 . . 107.5(7)
C12 C13 C14 . . 109.2(6)
C13 C14 S1 . . 106.8(4)
S3 N S3 . 6_656 117.7(4)
S3 N Au . . 121.2(2)
S3 N Au 6_656 . 121.2(2)
O1 S3 O2 . . 114.5(3)
O1 S3 N . . 112.0(2)
O2 S3 N . . 111.2(2)
O1 S3 C101 . . 110.1(2)
O2 S3 C101 . . 108.7(2)
N S3 C101 . . 99.3(3)
C102 C101 C101 . 6_656 120.8(3)
C102 C101 S3 . . 127.4(4)
C101 C101 S3 6_656 . 111.85(17)
C101 C102 C103 . . 118.8(5)
C102 C103 C103 . 6_656 120.4(3)

loop_
_geom_bond_atom_site_label_1
_geom_bond_atom_site_label_2
_geom_bond_site_symmetry_2
_geom_bond_distance
_geom_bond_publ_flag
Au S1 . 2.2948(14) ?
Au N . 3.009(7) ?
S1 C11 . 1.815(6) ?
S1 C14 . 1.839(6) ?
C11 C12 . 1.512(9) ?
C12 C13 . 1.494(9) ?
C13 C14 . 1.514(9) ?
N S3 . 1.574(4) ?
S3 O1 . 1.438(4) ?
S3 O2 . 1.440(4) ?
S3 C101 . 1.775(5) ?
C101 C102 . 1.372(7) ?
C101 C101 6_656 1.372(9) ?
C102 C103 . 1.379(7) ?
C103 C103 6_656 1.380(12) ?

loop_
_geom_hbond_atom_site_label_D
_geom_hbond_atom_site_label_H
_geom_hbond_atom_site_label_A
_geom_hbond_site_symmetry_A
_geom_hbond_distance_DH
_geom_hbond_distance_HA
_geom_hbond_distance_DA
_geom_hbond_angle_DHA
_geom_hbond_publ_flag
C103 H103 O2 8_656 .95 2.40 3.165(7) 138 y
C11 H11B O2 4_464 .99 2.49 3.416(8) 156 y

loop_
_geom_torsion_atom_site_label_1
_geom_torsion_atom_site_label_2
_geom_torsion_atom_site_label_3
_geom_torsion_atom_site_label_4
_geom_torsion_site_symmetry_1
_geom_torsion_site_symmetry_4
_geom_torsion
S1 Au S1 C11 6_656 . 134.2(2)
N Au S1 C11 . . -45.8(2)
S1 Au S1 C14 6_656 . 35.8(2)
N Au S1 C14 . . -144.2(2)
C14 S1 C11 C12 . . 23.5(5)
Au S1 C11 C12 . . -83.8(5)
S1 C11 C12 C13 . . -41.5(7)
C11 C12 C13 C14 . . 43.5(8)
C12 C13 C14 S1 . . -24.5(8)
C11 S1 C14 C13 . . .1(5)
Au S1 C14 C13 . . 106.6(5)
S1 Au N S3 6_656 . 112.35(8)
S1 Au N S3 . . -67.65(8)
S1 Au N S3 6_656 6_656 -67.65(8)
S1 Au N S3 . 6_656 112.35(8)
S3 N S3 O1 6_656 . -116.7(2)
Au N S3 O1 . . 63.3(2)
S3 N S3 O2 6_656 . 113.7(2)
Au N S3 O2 . . -66.3(2)
S3 N S3 C101 6_656 . -.57(15)
Au N S3 C101 . . 179.43(15)
O1 S3 C101 C102 . . -60.6(5)
O2 S3 C101 C102 . . 65.5(5)
N S3 C101 C102 . . -178.2(5)
O1 S3 C101 C101 . 6_656 119.5(5)
O2 S3 C101 C101 . 6_656 -114.4(5)
N S3 C101 C101 . 6_656 1.9(5)
C101 C101 C102 C103 6_656 . 1.7(9)
S3 C101 C102 C103 . . -178.2(4)
C101 C102 C103 C103 . 6_656 -.8(11)
